data_7246124
loop_
_publ_author_name
'Zhang, Guoqi'
'Zheng, Shengping'
'Neary, Michelle C.'

_publ_section_title
;
 An ionic Fe-based metal--organic-framework with
 4&#x2032;-pyridyl-2,2&#x2032;:6&#x2032;,2&#x2032;&#x2032;-terpyridine for
 catalytic hydroboration of alkynes
;
_journal_issue 4
_journal_name_full 'RSC Advances'
_journal_page_first 2225
_journal_page_last 2232
_journal_paper_doi 10.1039/D2RA08040K
_journal_volume 13
_journal_year 2023
_chemical_formula_moiety 'C80 H56 Cl2 Fe3 N16, 2(Cl6 Fe2 O), 6(C H4 O), 6(H2 O)'
_chemical_formula_sum 'C86 H92 Cl14 Fe7 N16 O14'
_chemical_formula_weight 2461.00
_space_group_crystal_system monoclinic
_space_group_IT_number 14
_space_group_name_Hall '-P 2yn'
_space_group_name_H-M_alt 'P 1 21/n 1'
_atom_sites_solution_hydrogens mixed
_atom_sites_solution_primary dual
_atom_sites_solution_secondary difmap
_audit_creation_method SHELXL-2018/3
_audit_update_record
;
2023-01-04 deposited with the CCDC.	2023-01-05 downloaded from the CCDC.
;
_cell_angle_alpha 90
_cell_angle_beta 108.840(8)
_cell_angle_gamma 90
_cell_formula_units_Z 4
_cell_length_a 15.759(2)
_cell_length_b 44.011(6)
_cell_length_c 17.302(3)
_cell_measurement_reflns_used 9232
_cell_measurement_temperature 130(2)
_cell_measurement_theta_max 28.62
_cell_measurement_theta_min 2.30
_cell_volume 11357(3)
_computing_cell_refinement 'Bruker SAINT'
_computing_data_collection 'Bruker APEX2'
_computing_data_reduction 'Bruker SAINT'
_computing_molecular_graphics 'Bruker SHELXTL'
_computing_publication_material 'Bruker SHELXTL'
_computing_structure_refinement 'SHELXL-2018/3 (Sheldrick, 2018)'
_computing_structure_solution 'SHELXT 2014/5 (Sheldrick, 2014)'
_diffrn_ambient_temperature 130(2)
_diffrn_measured_fraction_theta_full 0.999
_diffrn_measured_fraction_theta_max 0.999
_diffrn_measurement_device_type 'Bruker APEX-II CCD'
_diffrn_measurement_method '\f and \w scans'
_diffrn_radiation_type MoK\a
_diffrn_radiation_wavelength 0.71073
_diffrn_reflns_av_R_equivalents 0.1261
_diffrn_reflns_av_unetI/netI 0.0684
_diffrn_reflns_Laue_measured_fraction_full 0.999
_diffrn_reflns_Laue_measured_fraction_max 0.999
_diffrn_reflns_limit_h_max 18
_diffrn_reflns_limit_h_min -18
_diffrn_reflns_limit_k_max 52
_diffrn_reflns_limit_k_min -52
_diffrn_reflns_limit_l_max 20
_diffrn_reflns_limit_l_min -20
_diffrn_reflns_number 201893
_diffrn_reflns_point_group_measured_fraction_full 0.999
_diffrn_reflns_point_group_measured_fraction_max 0.999
_diffrn_reflns_theta_full 25.000
_diffrn_reflns_theta_max 25.027
_diffrn_reflns_theta_min 1.327
_exptl_absorpt_coefficient_mu 1.259
_exptl_absorpt_correction_T_max 0.7461
_exptl_absorpt_correction_T_min 0.6121
_exptl_absorpt_correction_type empirical
_exptl_absorpt_process_details sadabs
_exptl_crystal_colour brown
_exptl_crystal_density_diffrn 1.439
_exptl_crystal_description block
_exptl_crystal_F_000 5008
_exptl_crystal_size_max 0.530
_exptl_crystal_size_mid 0.260
_exptl_crystal_size_min 0.140
_platon_squeeze_details
; 
The unit cell contains an additional amount of unknown solvent
that has been treated as a diffuse contribution to the overall 
scattering without specific atom positions by SQUEEZE/PLATON. 
See: (a) A.L.Spek (2005) PLATON, A Multipurpose Crystallographic 
Tool, Utrecht University, Utrecht, The Netherlands. 
(b) A.L.Spek, J.Appl.Cryst. 2003, 36, 7-13. 
;
_refine_diff_density_max 1.880
_refine_diff_density_min -2.256
_refine_diff_density_rms 0.215
_refine_ls_extinction_method none
_refine_ls_goodness_of_fit_ref 1.152
_refine_ls_hydrogen_treatment mixed
_refine_ls_matrix_type full
_refine_ls_number_parameters 1245
_refine_ls_number_reflns 20069
_refine_ls_number_restraints 2705
_refine_ls_restrained_S_all 1.080
_refine_ls_R_factor_all 0.1533
_refine_ls_R_factor_gt 0.1335
_refine_ls_shift/su_max 0.001
_refine_ls_shift/su_mean 0.000
_refine_ls_structure_factor_coef Fsqd
_refine_ls_weighting_details 'w=1/[\s^2^(Fo^2^)+(0.0352P)^2^+483.4871P] where P=(Fo^2^+2Fc^2^)/3'
_refine_ls_weighting_scheme calc
_refine_ls_wR_factor_gt 0.3060
_refine_ls_wR_factor_ref 0.3157
_reflns_Friedel_coverage 0.000
_reflns_number_gt 16166
_reflns_number_total 20069
_reflns_threshold_expression 'I > 2\s(I)'
_cod_data_source_file d2ra08040k2.cif
_cod_data_source_block gz1135rev_sq
_cod_original_sg_symbol_H-M 'P 21/n'
_cod_database_code 7246124
_shelx_shelxl_version_number 2018/3
_shelx_space_group_comment
; 
The symmetry employed for this shelxl refinement is uniquely defined 
by the following loop, which should always be used as a source of 
symmetry information in preference to the above space-group names. 
They are only intended as comments. 
;
_shelx_estimated_absorpt_t_min 0.555
_shelx_estimated_absorpt_t_max 0.843
_platon_squeeze_void_probe_radius 1.20

loop_
_space_group_symop_operation_xyz
'x, y, z'
'-x+1/2, y+1/2, -z+1/2'
'-x, -y, -z'
'x-1/2, -y-1/2, z-1/2'

loop_
_atom_site_label
_atom_site_type_symbol
_atom_site_fract_x
_atom_site_fract_y
_atom_site_fract_z
_atom_site_U_iso_or_equiv
_atom_site_adp_type
_atom_site_occupancy
_atom_site_site_symmetry_order
_atom_site_calc_flag
_atom_site_refinement_flags_posn
_atom_site_refinement_flags_adp
_atom_site_refinement_flags_occupancy
_atom_site_disorder_assembly
_atom_site_disorder_group
Fe1 Fe -0.21587(12) 0.50390(4) 0.73205(11) 0.0168(4) Uani 1 1 d . U . . .
Fe2 Fe -0.17874(10) 0.25145(3) 0.70803(9) 0.0075(3) Uani 1 1 d . U . . .
Fe3 Fe 0.57040(10) 0.25939(3) 0.95739(9) 0.0086(3) Uani 1 1 d . U . . .
Fe4 Fe 0.56909(17) 0.63827(6) 0.47215(17) 0.0508(7) Uani 1 1 d . U . . .
Fe5 Fe 0.47291(16) 0.58477(5) 0.56567(14) 0.0377(5) Uani 1 1 d . U . . .
Fe6 Fe 0.14465(12) 0.37742(4) 0.91539(11) 0.0198(4) Uani 1 1 d . U . . .
Fe7 Fe -0.01577(12) 0.38756(4) 1.00666(11) 0.0190(4) Uani 1 1 d . U . . .
O1 O 0.5394(8) 0.6120(3) 0.5333(7) 0.048(3) Uani 1 1 d . U . . .
O2 O 0.0734(6) 0.39332(19) 0.9650(6) 0.028(2) Uani 1 1 d . U . . .
Cl1 Cl -0.17693(17) 0.25266(6) 0.84667(16) 0.0129(5) Uani 1 1 d . U . . .
Cl2 Cl -0.18541(17) 0.25287(6) 0.56664(16) 0.0126(5) Uani 1 1 d . U . . .
Cl3 Cl 0.4794(4) 0.67740(15) 0.4506(8) 0.157(5) Uani 1 1 d . U . . .
Cl4 Cl 0.5609(5) 0.61564(13) 0.3524(3) 0.090(2) Uani 1 1 d . U . . .
Cl5 Cl 0.7092(3) 0.65322(10) 0.5237(3) 0.0458(10) Uani 1 1 d . U . . .
Cl6 Cl 0.4964(3) 0.53841(10) 0.5324(3) 0.0554(12) Uani 1 1 d . U . . .
Cl7 Cl 0.3266(3) 0.59379(12) 0.5044(3) 0.0552(12) Uani 1 1 d . U . . .
Cl8 Cl 0.4990(3) 0.58754(11) 0.7003(3) 0.0504(11) Uani 1 1 d . U . . .
Cl9 Cl 0.1086(2) 0.39100(8) 0.7845(2) 0.0309(8) Uani 1 1 d . U . . .
Cl10 Cl 0.2851(2) 0.39252(8) 0.9786(2) 0.0291(7) Uani 1 1 d . U . . .
Cl11 Cl 0.1369(2) 0.32718(7) 0.9188(2) 0.0325(8) Uani 1 1 d . U . . .
Cl12 Cl 0.0019(3) 0.41495(9) 1.1189(2) 0.0381(9) Uani 1 1 d . U . . .
Cl13 Cl -0.1468(2) 0.40062(7) 0.9178(2) 0.0306(8) Uani 1 1 d . U . . .
Cl14 Cl -0.0188(2) 0.33899(8) 1.0379(2) 0.0331(8) Uani 1 1 d . U . . .
N1 N -0.2586(7) 0.5166(2) 0.6154(7) 0.022(2) Uani 1 1 d . U . . .
N2 N -0.2289(6) 0.5455(2) 0.7470(6) 0.0151(18) Uani 1 1 d . U . . .
N3 N -0.1773(6) 0.5049(2) 0.8533(7) 0.0174(19) Uani 1 1 d . U . . .
N4 N -0.3143(6) 0.7009(2) 0.7940(6) 0.0127(18) Uani 1 1 d . U . . .
N5 N -0.0905(7) 0.5016(2) 0.7327(6) 0.022(2) Uani 1 1 d . U . . .
N6 N -0.2080(7) 0.4616(2) 0.7187(6) 0.0154(18) Uani 1 1 d . U . . .
N7 N -0.3369(7) 0.4927(2) 0.7280(6) 0.0176(19) Uani 1 1 d . U . . .
N8 N -0.1767(6) 0.3021(2) 0.7061(5) 0.0119(18) Uani 1 1 d . U . . .
N9 N 0.5306(6) 0.2916(2) 1.0191(6) 0.0106(12) Uani 1 1 d . U . . .
N10 N 0.4455(6) 0.2586(2) 0.9007(5) 0.0093(11) Uani 1 1 d . U . . .
N11 N 0.5696(6) 0.2281(2) 0.8735(6) 0.0106(12) Uani 1 1 d . U . . .
N12 N -0.0241(6) 0.2469(2) 0.7534(5) 0.0114(18) Uani 1 1 d . U . . .
N13 N 0.5723(6) 0.2258(2) 1.0331(6) 0.0110(12) Uani 1 1 d . U . . .
N14 N 0.6937(6) 0.2579(2) 1.0137(5) 0.0093(11) Uani 1 1 d . U . . .
N15 N 0.6093(6) 0.2934(2) 0.9012(6) 0.0110(12) Uani 1 1 d . U . . .
N16 N 1.1659(6) 0.2460(2) 1.1638(5) 0.0076(17) Uani 1 1 d . U . . .
C1 C -0.2741(10) 0.4994(3) 0.5495(9) 0.029(3) Uani 1 1 d . U . . .
H1A H -0.264812 0.478164 0.556828 0.035 Uiso 1 1 calc R U . . .
C2 C -0.3034(12) 0.5108(3) 0.4695(10) 0.041(4) Uani 1 1 d . U . . .
H2A H -0.317666 0.497479 0.423781 0.049 Uiso 1 1 calc R U . . .
C3 C -0.3109(12) 0.5419(4) 0.4594(10) 0.040(3) Uani 1 1 d . U . . .
H3A H -0.329638 0.550576 0.406312 0.048 Uiso 1 1 calc R U . . .
C4 C -0.2902(10) 0.5604(3) 0.5292(8) 0.030(3) Uani 1 1 d . U . . .
H4A H -0.290764 0.581880 0.523820 0.036 Uiso 1 1 calc R U . . .
C5 C -0.2691(8) 0.5474(3) 0.6052(8) 0.020(2) Uani 1 1 d . U . . .
C6 C -0.2552(8) 0.5643(3) 0.6814(7) 0.016(2) Uani 1 1 d . U . . .
C7 C -0.2722(8) 0.5945(3) 0.6913(7) 0.017(2) Uani 1 1 d . U . . .
H7A H -0.289974 0.607588 0.645102 0.020 Uiso 1 1 calc R U . . .
C8 C -0.2636(8) 0.6061(3) 0.7685(7) 0.016(2) Uani 1 1 d . U . . .
C9 C -0.2326(8) 0.5863(3) 0.8352(7) 0.014(2) Uani 1 1 d . U . . .
H9A H -0.223625 0.593563 0.888944 0.017 Uiso 1 1 calc R U . . .
C10 C -0.2151(8) 0.5566(3) 0.8228(7) 0.015(2) Uani 1 1 d . U . . .
C11 C -0.1807(7) 0.5325(3) 0.8855(8) 0.015(2) Uani 1 1 d . U . . .
C12 C -0.1548(10) 0.5373(3) 0.9696(9) 0.030(3) Uani 1 1 d . U . . .
H12A H -0.158589 0.556905 0.991001 0.036 Uiso 1 1 calc R U . . .
C13 C -0.1243(10) 0.5134(3) 1.0201(9) 0.033(3) Uani 1 1 d . U . . .
H13A H -0.106553 0.516159 1.077540 0.040 Uiso 1 1 calc R U . . .
C14 C -0.1189(10) 0.4848(3) 0.9881(9) 0.030(3) Uani 1 1 d . U . . .
H14A H -0.096895 0.467829 1.022916 0.036 Uiso 1 1 calc R U . . .
C15 C -0.1461(9) 0.4817(3) 0.9056(8) 0.022(2) Uani 1 1 d . U . . .
H15A H -0.142961 0.462149 0.883526 0.026 Uiso 1 1 calc R U . . .
C16 C -0.2832(8) 0.6382(3) 0.7788(7) 0.016(2) Uani 1 1 d . U . . .
C17 C -0.2383(8) 0.6545(3) 0.8501(7) 0.017(2) Uani 1 1 d . U . . .
H17A H -0.196703 0.644527 0.895309 0.020 Uiso 1 1 calc R U . . .
C18 C -0.2554(8) 0.6850(2) 0.8535(7) 0.012(2) Uani 1 1 d . U . . .
H18A H -0.223001 0.695575 0.901877 0.015 Uiso 1 1 calc R U . . .
C19 C -0.3608(8) 0.6847(3) 0.7258(7) 0.015(2) Uani 1 1 d . U . . .
H19A H -0.404107 0.695187 0.682925 0.018 Uiso 1 1 calc R U . . .
C20 C -0.3488(8) 0.6546(3) 0.7156(8) 0.017(2) Uani 1 1 d . U . . .
H20A H -0.383434 0.644476 0.667160 0.021 Uiso 1 1 calc R U . . .
C21 C -0.0348(9) 0.5254(3) 0.7373(9) 0.028(3) Uani 1 1 d . U . . .
H21A H -0.055283 0.545384 0.742300 0.033 Uiso 1 1 calc R U . . .
C22 C 0.0511(11) 0.5214(4) 0.7348(12) 0.047(4) Uani 1 1 d . U . . .
H22A H 0.089229 0.538368 0.737860 0.056 Uiso 1 1 calc R U . . .
C23 C 0.0812(10) 0.4921(3) 0.7277(11) 0.040(4) Uani 1 1 d . U . . .
H23A H 0.140566 0.488861 0.727215 0.048 Uiso 1 1 calc R U . . .
C24 C 0.0238(9) 0.4680(3) 0.7214(11) 0.037(3) Uani 1 1 d . U . . .
H24A H 0.042384 0.448026 0.714036 0.044 Uiso 1 1 calc R U . . .
C25 C -0.0608(8) 0.4731(3) 0.7258(8) 0.022(2) Uani 1 1 d . U . . .
C26 C -0.1294(8) 0.4492(3) 0.7179(8) 0.018(2) Uani 1 1 d . U . . .
C27 C -0.1193(8) 0.4183(3) 0.7144(8) 0.019(2) Uani 1 1 d . U . . .
H27A H -0.063428 0.409723 0.716190 0.023 Uiso 1 1 calc R U . . .
C28 C -0.1949(8) 0.3994(3) 0.7081(8) 0.019(2) Uani 1 1 d . U . . .
C29 C -0.2754(8) 0.4128(3) 0.7047(7) 0.018(2) Uani 1 1 d . U . . .
H29A H -0.327333 0.400688 0.696779 0.021 Uiso 1 1 calc R U . . .
C30 C -0.2801(8) 0.4440(3) 0.7129(7) 0.017(2) Uani 1 1 d . U . . .
C31 C -0.3563(9) 0.4623(3) 0.7185(8) 0.023(2) Uani 1 1 d . U . . .
C32 C -0.4360(9) 0.4501(3) 0.7166(9) 0.027(3) Uani 1 1 d . U . . .
H32A H -0.445707 0.428824 0.710977 0.033 Uiso 1 1 calc R U . . .
C33 C -0.5041(10) 0.4697(3) 0.7233(10) 0.038(3) Uani 1 1 d . U . . .
H33A H -0.560220 0.461756 0.722973 0.045 Uiso 1 1 calc R U . . .
C34 C -0.4881(9) 0.5007(3) 0.7302(10) 0.037(3) Uani 1 1 d . U . . .
H34A H -0.533834 0.514286 0.732841 0.045 Uiso 1 1 calc R U . . .
C35 C -0.4050(9) 0.5115(3) 0.7333(8) 0.024(3) Uani 1 1 d . U . . .
H35A H -0.394140 0.532733 0.739192 0.029 Uiso 1 1 calc R U . . .
C36 C -0.1863(8) 0.3663(3) 0.7052(8) 0.018(2) Uani 1 1 d . U . . .
C37 C -0.1134(8) 0.3507(3) 0.7593(8) 0.019(2) Uani 1 1 d . U . . .
H37A H -0.064974 0.361712 0.795575 0.022 Uiso 1 1 calc R U . . .
C38 C -0.1124(8) 0.3194(3) 0.7595(8) 0.018(2) Uani 1 1 d . U . . .
H38A H -0.064379 0.309290 0.798938 0.022 Uiso 1 1 calc R U . . .
C39 C -0.2429(8) 0.3173(3) 0.6537(7) 0.018(2) Uani 1 1 d . U . . .
H39A H -0.288028 0.305720 0.615266 0.022 Uiso 1 1 calc R U . . .
C40 C -0.2523(9) 0.3485(3) 0.6499(8) 0.022(3) Uani 1 1 d . U . . .
H40A H -0.302291 0.357795 0.610607 0.026 Uiso 1 1 calc R U . . .
C41 C 0.5839(8) 0.3099(3) 1.0769(7) 0.016(2) Uani 1 1 d . U . . .
H41A H 0.646893 0.306676 1.094166 0.019 Uiso 1 1 calc R U . . .
C42 C 0.5502(8) 0.3335(3) 1.1125(8) 0.019(2) Uani 1 1 d . U . . .
H42A H 0.589034 0.345685 1.154413 0.022 Uiso 1 1 calc R U . . .
C43 C 0.4583(8) 0.3385(3) 1.0850(8) 0.021(3) Uani 1 1 d . U . . .
H43A H 0.433350 0.354545 1.107601 0.025 Uiso 1 1 calc R U . . .
C44 C 0.4035(8) 0.3202(3) 1.0247(7) 0.015(2) Uani 1 1 d . U . . .
H44A H 0.340433 0.323156 1.006470 0.018 Uiso 1 1 calc R U . . .
C45 C 0.4411(7) 0.2975(2) 0.9910(7) 0.012(2) Uani 1 1 d . U . . .
C46 C 0.3924(7) 0.2773(2) 0.9247(7) 0.0115(19) Uani 1 1 d . U . . .
C47 C 0.3011(7) 0.2748(3) 0.8923(6) 0.012(2) Uani 1 1 d . U . . .
H47A H 0.263640 0.288102 0.910110 0.014 Uiso 1 1 calc R U . . .
C48 C 0.2622(7) 0.2524(3) 0.8321(6) 0.012(2) Uani 1 1 d . U . . .
C49 C 0.3195(7) 0.2340(3) 0.8067(7) 0.014(2) Uani 1 1 d . U . . .
H49A H 0.295992 0.219213 0.765263 0.017 Uiso 1 1 calc R U . . .
C50 C 0.4113(7) 0.2373(3) 0.8424(7) 0.011(2) Uani 1 1 d . U . . .
C51 C 0.4852(7) 0.2199(3) 0.8253(7) 0.011(2) Uani 1 1 d . U . . .
C52 C 0.4707(8) 0.1979(3) 0.7646(7) 0.016(2) Uani 1 1 d . U . . .
H52A H 0.411721 0.192794 0.731236 0.020 Uiso 1 1 calc R U . . .
C53 C 0.5457(8) 0.1836(3) 0.7541(8) 0.019(2) Uani 1 1 d . U . . .
H53A H 0.538447 0.168421 0.713280 0.022 Uiso 1 1 calc R U . . .
C54 C 0.6290(7) 0.1917(3) 0.8033(7) 0.0159(16) Uani 1 1 d . U . . .
H54A H 0.680440 0.182105 0.797017 0.019 Uiso 1 1 calc R U . . .
C55 C 0.6390(8) 0.2137(3) 0.8622(7) 0.0159(16) Uani 1 1 d . U . . .
H55A H 0.697766 0.218878 0.896026 0.019 Uiso 1 1 calc R U . . .
C56 C 0.1632(7) 0.2488(3) 0.8039(7) 0.011(2) Uani 1 1 d . U . . .
C57 C 0.1158(7) 0.2544(3) 0.8596(7) 0.014(2) Uani 1 1 d . U . . .
H57A H 0.146701 0.259160 0.915200 0.017 Uiso 1 1 calc R U . . .
C58 C 0.0233(7) 0.2528(3) 0.8306(7) 0.013(2) Uani 1 1 d . U . . .
H58A H -0.008406 0.256035 0.868145 0.016 Uiso 1 1 calc R U . . .
C59 C 0.0210(7) 0.2402(3) 0.7022(7) 0.014(2) Uani 1 1 d . U . . .
H59A H -0.011911 0.235161 0.647270 0.017 Uiso 1 1 calc R U . . .
C60 C 0.1143(8) 0.2403(3) 0.7261(7) 0.017(2) Uani 1 1 d . U . . .
H60A H 0.143913 0.234434 0.688517 0.021 Uiso 1 1 calc R U . . .
C61 C 0.5010(8) 0.2117(3) 1.0442(7) 0.017(2) Uani 1 1 d . U . . .
H61A H 0.442413 0.217803 1.012006 0.020 Uiso 1 1 calc R U . . .
C62 C 0.5098(8) 0.1888(3) 1.1000(8) 0.022(3) Uani 1 1 d . U . . .
H62A H 0.457756 0.179444 1.105716 0.027 Uiso 1 1 calc R U . . .
C63 C 0.5946(9) 0.1791(3) 1.1486(9) 0.026(3) Uani 1 1 d . U . . .
H63A H 0.601819 0.163309 1.187691 0.031 Uiso 1 1 calc R U . . .
C64 C 0.6686(8) 0.1937(3) 1.1370(9) 0.024(3) Uani 1 1 d . U . . .
H64A H 0.727496 0.187295 1.167348 0.029 Uiso 1 1 calc R U . . .
C65 C 0.6566(7) 0.2173(3) 1.0820(7) 0.013(2) Uani 1 1 d . U . . .
C66 C 0.7286(7) 0.2356(3) 1.0691(7) 0.013(2) Uani 1 1 d . U . . .
C67 C 0.8208(7) 0.2315(3) 1.1041(7) 0.013(2) Uani 1 1 d . U . . .
H67A H 0.844148 0.215455 1.141607 0.015 Uiso 1 1 calc R U . . .
C68 C 0.8782(7) 0.2516(3) 1.0825(6) 0.0112(14) Uani 1 1 d . U . . .
C69 C 0.8416(7) 0.2759(2) 1.0294(7) 0.011(2) Uani 1 1 d . U . . .
H69A H 0.879308 0.290743 1.017400 0.013 Uiso 1 1 calc R U . . .
C70 C 0.7487(7) 0.2776(2) 0.9946(6) 0.0083(19) Uani 1 1 d . U . . .
C71 C 0.6989(7) 0.2995(3) 0.9306(6) 0.011(2) Uani 1 1 d . U . . .
C72 C 0.7353(8) 0.3243(3) 0.9043(7) 0.017(2) Uani 1 1 d . U . . .
H72A H 0.797625 0.328414 0.927047 0.021 Uiso 1 1 calc R U . . .
C73 C 0.6808(8) 0.3431(3) 0.8446(8) 0.022(3) Uani 1 1 d . U . . .
H73A H 0.705626 0.359816 0.824632 0.027 Uiso 1 1 calc R U . . .
C74 C 0.5906(8) 0.3372(3) 0.8145(8) 0.022(3) Uani 1 1 d . U . . .
H74A H 0.551945 0.349849 0.773542 0.027 Uiso 1 1 calc R U . . .
C75 C 0.5566(7) 0.3124(3) 0.8454(7) 0.011(2) Uani 1 1 d . U . . .
H75A H 0.493799 0.308792 0.826154 0.014 Uiso 1 1 calc R U . . .
C76 C 0.9768(7) 0.2485(3) 1.1111(7) 0.0112(14) Uani 1 1 d . U . . .
C77 C 1.0258(8) 0.2368(3) 1.1888(7) 0.014(2) Uani 1 1 d . U . . .
H77A H 0.996026 0.229589 1.224986 0.017 Uiso 1 1 calc R U . . .
C78 C 1.1178(7) 0.2360(3) 1.2106(7) 0.014(2) Uani 1 1 d . U . . .
H78A H 1.149924 0.227780 1.262587 0.017 Uiso 1 1 calc R U . . .
C79 C 1.1171(8) 0.2559(2) 1.0870(7) 0.013(2) Uani 1 1 d . U . . .
H79A H 1.148278 0.261956 1.050792 0.015 Uiso 1 1 calc R U . . .
C80 C 1.0263(7) 0.2574(3) 1.0608(7) 0.012(2) Uani 1 1 d . U . . .
H80A H 0.995638 0.264595 1.007290 0.015 Uiso 1 1 calc R U . . .
O101 O 0.3622(7) 0.3342(3) 0.7420(7) 0.046(2) Uani 1 1 d D U . . .
H101 H 0.385103 0.345335 0.714525 0.055 Uiso 1 1 calc R U . . .
C101 C 0.3420(11) 0.3519(4) 0.8020(8) 0.049(4) Uani 1 1 d D U . . .
H10A H 0.304849 0.340038 0.826607 0.073 Uiso 1 1 calc R U . . .
H10B H 0.309456 0.370228 0.776562 0.073 Uiso 1 1 calc R U . . .
H10C H 0.397864 0.357762 0.844297 0.073 Uiso 1 1 calc R U . . .
O102 O 0.7729(7) 0.3342(2) 1.1904(7) 0.046(2) Uani 1 1 d D U . . .
H102 H 0.772316 0.341430 1.235206 0.068 Uiso 1 1 calc R U . . .
C102 C 0.7938(14) 0.3575(4) 1.1432(11) 0.073(6) Uani 1 1 d D U . . .
H10D H 0.765615 0.376501 1.151462 0.109 Uiso 1 1 calc R U . . .
H10E H 0.771204 0.351849 1.085284 0.109 Uiso 1 1 calc R U . . .
H10F H 0.858918 0.360159 1.159982 0.109 Uiso 1 1 calc R U . . .
O103 O -0.7110(8) 0.4609(3) 0.7413(7) 0.058(3) Uani 1 1 d D U . . .
H103 H -0.709990 0.479953 0.743059 0.087 Uiso 1 1 calc DR U . . .
C103 C -0.6906(18) 0.4492(6) 0.8214(9) 0.095(8) Uani 1 1 d D U . . .
H10G H -0.629293 0.454947 0.853579 0.142 Uiso 1 1 calc R U . . .
H10H H -0.695697 0.426995 0.819104 0.142 Uiso 1 1 calc R U . . .
H10I H -0.732690 0.457538 0.846985 0.142 Uiso 1 1 calc R U . . .
O104 O -0.1590(11) 0.5695(3) 0.3744(9) 0.072(4) Uani 1 1 d D U . . .
H104 H -0.198579 0.563396 0.331936 0.086 Uiso 1 1 calc R U . . .
C104 C -0.1787(19) 0.5996(3) 0.3918(15) 0.093(8) Uani 1 1 d D U . . .
H10J H -0.234749 0.599787 0.404783 0.139 Uiso 1 1 calc R U . . .
H10K H -0.185060 0.612468 0.344034 0.139 Uiso 1 1 calc R U . . .
H10L H -0.129835 0.607326 0.438493 0.139 Uiso 1 1 calc R U . . .
O105 O -0.0230(11) 0.5856(3) 0.6269(11) 0.096(6) Uani 1 1 d D U . . .
H105 H 0.025501 0.589428 0.618600 0.115 Uiso 1 1 calc DR U . . .
C105 C -0.0630(16) 0.6130(4) 0.6401(18) 0.098(9) Uani 1 1 d D U . . .
H10M H -0.048355 0.616508 0.698909 0.147 Uiso 1 1 calc R U . . .
H10N H -0.128173 0.611662 0.614860 0.147 Uiso 1 1 calc R U . . .
H10O H -0.040064 0.629917 0.615669 0.147 Uiso 1 1 calc R U . . .
O106 O 0.1135(19) 0.6049(5) 0.5686(14) 0.37(3) Uani 1 1 d D U . . .
H106 H 0.107650 0.618133 0.601378 0.443 Uiso 1 1 calc DR U . . .
C106 C 0.068(3) 0.6143(12) 0.4877(15) 0.35(3) Uani 1 1 d D U . . .
H10P H 0.021763 0.629082 0.487674 0.522 Uiso 1 1 calc R U . . .
H10Q H 0.040557 0.596670 0.454537 0.522 Uiso 1 1 calc R U . . .
H10R H 0.111164 0.623729 0.464670 0.522 Uiso 1 1 calc R U . . .
O107 O -0.7001(11) 0.5238(4) 0.7438(13) 0.104(6) Uani 1 1 d D U . . .
H7B H -0.706(10) 0.5400(14) 0.7677(17) 0.124 Uiso 1 1 d D U . . .
H7C H -0.648(3) 0.5176(7) 0.769(10) 0.124 Uiso 1 1 d D U . . .
O108 O -0.0679(16) 0.5390(4) 0.5105(15) 0.110(7) Uani 1 1 d D U . . .
H8A H -0.08(2) 0.554(3) 0.480(11) 0.131 Uiso 1 1 d D U . . .
H8B H -0.04(2) 0.546(5) 0.558(6) 0.131 Uiso 1 1 d D U . . .
O109 O -0.7687(15) 0.5556(4) 0.6108(15) 0.123(8) Uani 1 1 d D U . . .
H9B H -0.77(2) 0.5736(13) 0.628(7) 0.147 Uiso 1 1 d D U . . .
H9C H -0.744(19) 0.545(3) 0.6525(19) 0.147 Uiso 1 1 d D U . . .
O110 O -0.9055(14) 0.5235(6) 0.4903(16) 0.113(7) Uani 1 1 d D U . . .
H10S H -0.923(16) 0.541(2) 0.48(2) 0.136 Uiso 1 1 d D U . . .
H10T H -0.948(11) 0.514(5) 0.499(19) 0.136 Uiso 1 1 d D U . . .
O111 O 0.1748(14) 0.6583(6) 0.6403(12) 0.26(2) Uani 1 1 d D U . . .
H11A H 0.1517(15) 0.6574(5) 0.5893(12) 0.312 Uiso 1 1 d D U . . .
H11B H 0.2301(13) 0.6556(9) 0.6499(16) 0.312 Uiso 1 1 d D U . . .
O112 O 0.2843(15) 0.6829(7) 0.5646(13) 0.36(3) Uani 1 1 d D U . . .
H12B H 0.317(2) 0.6738(14) 0.606(2) 0.429 Uiso 1 1 d D U . . .
H12C H 0.2352(13) 0.6858(6) 0.5729(19) 0.429 Uiso 1 1 d D U . . .

loop_
_atom_site_aniso_label
_atom_site_aniso_U_11
_atom_site_aniso_U_22
_atom_site_aniso_U_33
_atom_site_aniso_U_23
_atom_site_aniso_U_13
_atom_site_aniso_U_12
Fe1 0.0173(9) 0.0087(8) 0.0241(9) -0.0014(7) 0.0064(7) 0.0018(7)
Fe2 0.0030(7) 0.0106(8) 0.0082(7) -0.0007(6) 0.0009(6) -0.0003(6)
Fe3 0.0010(7) 0.0152(8) 0.0088(7) 0.0006(6) 0.0006(6) 0.0003(6)
Fe4 0.0407(14) 0.0413(14) 0.0531(16) 0.0209(12) -0.0088(12) -0.0127(11)
Fe5 0.0353(13) 0.0343(12) 0.0399(13) 0.0059(10) 0.0072(10) -0.0045(10)
Fe6 0.0158(9) 0.0201(9) 0.0245(10) -0.0027(7) 0.0077(7) 0.0014(7)
Fe7 0.0178(9) 0.0180(9) 0.0219(9) 0.0003(7) 0.0073(7) -0.0036(7)
O1 0.049(7) 0.042(6) 0.047(7) 0.005(5) 0.008(5) -0.012(5)
O2 0.030(5) 0.017(4) 0.048(6) 0.000(4) 0.028(5) -0.005(4)
Cl1 0.0059(12) 0.0251(15) 0.0079(12) -0.0016(10) 0.0024(10) -0.0011(10)
Cl2 0.0046(12) 0.0210(14) 0.0123(13) -0.0022(11) 0.0028(10) -0.0024(10)
Cl3 0.041(3) 0.063(4) 0.331(14) 0.089(6) 0.008(5) 0.010(3)
Cl4 0.137(6) 0.066(3) 0.035(2) 0.015(2) -0.017(3) -0.063(4)
Cl5 0.035(2) 0.057(3) 0.038(2) -0.0004(18) 0.0023(17) -0.0151(19)
Cl6 0.059(3) 0.039(2) 0.069(3) -0.004(2) 0.022(2) -0.008(2)
Cl7 0.035(2) 0.074(3) 0.048(3) 0.015(2) 0.0012(19) -0.001(2)
Cl8 0.048(3) 0.057(3) 0.039(2) 0.0013(19) 0.0039(19) 0.001(2)
Cl9 0.0256(17) 0.039(2) 0.0271(17) 0.0044(14) 0.0066(14) 0.0083(15)
Cl10 0.0189(16) 0.0357(19) 0.0312(18) -0.0059(14) 0.0058(14) -0.0035(14)
Cl11 0.0259(18) 0.0173(16) 0.054(2) -0.0047(15) 0.0126(16) 0.0040(13)
Cl12 0.033(2) 0.054(2) 0.0283(18) -0.0163(17) 0.0114(15) -0.0102(17)
Cl13 0.0308(18) 0.0226(17) 0.0311(18) 0.0029(14) -0.0003(14) 0.0016(14)
Cl14 0.0253(18) 0.0236(17) 0.046(2) 0.0108(15) 0.0048(15) -0.0072(14)
N1 0.026(5) 0.017(4) 0.026(4) -0.004(3) 0.013(4) 0.000(4)
N2 0.012(5) 0.012(4) 0.018(4) -0.001(3) 0.002(4) -0.002(3)
N3 0.009(4) 0.010(4) 0.032(5) 0.001(3) 0.004(4) 0.002(3)
N4 0.010(4) 0.011(4) 0.021(4) -0.001(3) 0.009(3) 0.002(3)
N5 0.031(5) 0.013(4) 0.021(5) 0.000(4) 0.008(4) 0.000(3)
N6 0.021(4) 0.010(4) 0.017(5) -0.002(3) 0.009(4) 0.001(3)
N7 0.021(4) 0.015(4) 0.019(5) 0.002(4) 0.009(4) 0.005(3)
N8 0.015(4) 0.012(4) 0.007(4) -0.002(3) 0.003(3) 0.001(3)
N9 0.006(2) 0.014(3) 0.013(3) 0.006(2) 0.005(2) 0.001(2)
N10 0.004(3) 0.018(3) 0.007(3) 0.002(2) 0.004(2) -0.001(2)
N11 0.006(2) 0.014(3) 0.013(3) 0.006(2) 0.005(2) 0.001(2)
N12 0.007(4) 0.018(5) 0.009(4) 0.001(3) 0.002(3) 0.002(3)
N13 0.006(2) 0.013(3) 0.016(3) 0.001(2) 0.006(2) 0.001(2)
N14 0.004(3) 0.018(3) 0.007(3) 0.002(2) 0.004(2) -0.001(2)
N15 0.006(2) 0.013(3) 0.016(3) 0.001(2) 0.006(2) 0.001(2)
N16 0.003(4) 0.010(4) 0.008(4) 0.000(3) 0.000(3) -0.001(3)
C1 0.036(8) 0.026(6) 0.031(5) -0.008(4) 0.020(5) 0.004(6)
C2 0.066(10) 0.031(6) 0.031(6) -0.006(5) 0.024(7) 0.003(7)
C3 0.058(10) 0.033(6) 0.032(6) -0.003(5) 0.018(7) 0.003(6)
C4 0.045(8) 0.022(6) 0.025(5) 0.002(4) 0.014(6) 0.002(6)
C5 0.020(6) 0.019(4) 0.024(4) -0.001(4) 0.011(5) 0.000(4)
C6 0.018(6) 0.011(4) 0.021(4) 0.002(3) 0.008(4) -0.004(4)
C7 0.026(6) 0.015(4) 0.010(4) 0.003(4) 0.005(5) 0.000(4)
C8 0.016(6) 0.015(4) 0.015(5) 0.001(3) 0.003(4) 0.004(4)
C9 0.016(6) 0.015(4) 0.011(5) 0.001(4) 0.003(4) 0.002(4)
C10 0.014(5) 0.013(4) 0.018(4) 0.002(3) 0.005(4) 0.002(4)
C11 0.005(5) 0.011(4) 0.028(4) 0.004(3) 0.004(4) 0.000(4)
C12 0.042(8) 0.012(5) 0.030(5) -0.001(4) 0.005(5) -0.003(5)
C13 0.043(8) 0.024(6) 0.027(6) 0.003(4) 0.002(6) 0.001(5)
C14 0.038(8) 0.017(5) 0.034(5) 0.006(5) 0.008(5) 0.004(5)
C15 0.025(6) 0.010(5) 0.031(5) 0.003(4) 0.009(5) 0.001(4)
C16 0.019(5) 0.011(4) 0.018(5) 0.001(3) 0.004(4) 0.002(4)
C17 0.018(6) 0.012(4) 0.018(5) 0.001(4) 0.002(4) 0.002(4)
C18 0.014(5) 0.013(4) 0.014(5) -0.001(4) 0.010(4) -0.003(4)
C19 0.016(6) 0.011(4) 0.016(5) 0.003(4) 0.003(4) -0.001(4)
C20 0.017(5) 0.012(4) 0.021(5) -0.003(4) 0.003(4) 0.000(4)
C21 0.030(6) 0.012(5) 0.041(8) 0.000(5) 0.012(6) 0.002(4)
C22 0.028(6) 0.029(6) 0.082(12) -0.011(7) 0.018(7) -0.007(5)
C23 0.015(6) 0.036(6) 0.072(11) -0.003(7) 0.017(7) -0.003(5)
C24 0.018(5) 0.029(6) 0.067(10) -0.001(7) 0.018(6) 0.000(4)
C25 0.014(5) 0.013(4) 0.035(7) 0.003(5) 0.004(5) -0.001(4)
C26 0.016(5) 0.014(4) 0.025(6) 0.001(4) 0.008(5) 0.000(4)
C27 0.016(5) 0.014(4) 0.025(6) -0.002(4) 0.003(5) -0.002(4)
C28 0.013(5) 0.011(4) 0.026(6) -0.002(4) -0.002(4) -0.001(3)
C29 0.011(5) 0.015(4) 0.022(6) -0.003(4) -0.003(4) -0.003(4)
C30 0.020(5) 0.015(4) 0.016(6) -0.001(4) 0.005(4) 0.000(3)
C31 0.023(5) 0.017(4) 0.029(7) 0.004(5) 0.010(5) 0.003(4)
C32 0.024(5) 0.023(6) 0.040(8) 0.003(6) 0.017(6) 0.000(4)
C33 0.023(6) 0.036(6) 0.059(10) 0.000(6) 0.021(7) 0.001(5)
C34 0.018(6) 0.034(6) 0.062(10) 0.002(6) 0.014(6) 0.011(5)
C35 0.021(5) 0.020(6) 0.033(7) -0.003(5) 0.010(5) 0.007(4)
C36 0.017(5) 0.012(4) 0.025(6) -0.003(4) 0.006(4) -0.002(3)
C37 0.014(5) 0.016(5) 0.024(6) -0.004(4) 0.003(4) -0.001(4)
C38 0.014(5) 0.018(5) 0.020(6) -0.005(4) 0.000(4) -0.001(4)
C39 0.020(5) 0.016(5) 0.014(5) 0.000(4) -0.001(4) -0.002(4)
C40 0.021(6) 0.012(4) 0.026(6) -0.001(4) -0.002(5) -0.003(4)
C41 0.008(5) 0.016(5) 0.025(6) -0.002(4) 0.007(4) -0.003(4)
C42 0.013(5) 0.020(6) 0.021(6) -0.005(4) 0.002(4) 0.002(4)
C43 0.015(5) 0.024(6) 0.023(6) -0.010(5) 0.006(4) 0.006(4)
C44 0.009(5) 0.016(5) 0.021(5) 0.002(4) 0.007(4) 0.004(4)
C45 0.010(4) 0.010(5) 0.017(5) 0.003(3) 0.005(3) 0.000(3)
C46 0.009(4) 0.013(5) 0.013(5) 0.003(3) 0.005(3) 0.001(3)
C47 0.007(4) 0.024(5) 0.005(4) 0.001(4) 0.004(3) 0.001(4)
C48 0.009(4) 0.023(5) 0.005(4) 0.003(4) 0.004(3) 0.001(4)
C49 0.006(4) 0.022(6) 0.014(5) 0.000(4) 0.004(4) -0.001(4)
C50 0.007(4) 0.015(5) 0.011(5) 0.003(3) 0.003(3) 0.001(3)
C51 0.003(4) 0.016(5) 0.013(5) 0.002(4) 0.004(3) 0.000(3)
C52 0.006(5) 0.023(6) 0.019(5) -0.003(4) 0.003(4) 0.000(4)
C53 0.012(5) 0.017(6) 0.027(6) -0.007(5) 0.007(4) 0.000(4)
C54 0.005(3) 0.021(4) 0.022(4) 0.000(3) 0.006(3) 0.000(3)
C55 0.005(3) 0.021(4) 0.022(4) 0.000(3) 0.006(3) 0.000(3)
C56 0.007(4) 0.014(5) 0.014(4) 0.003(4) 0.005(3) 0.002(4)
C57 0.007(4) 0.025(6) 0.012(5) 0.000(4) 0.004(4) 0.000(4)
C58 0.006(4) 0.025(6) 0.009(4) -0.002(4) 0.003(3) 0.001(4)
C59 0.007(4) 0.024(6) 0.015(5) -0.003(4) 0.006(4) -0.003(4)
C60 0.008(4) 0.027(6) 0.017(5) -0.006(5) 0.005(4) 0.002(4)
C61 0.009(5) 0.022(6) 0.021(6) -0.001(4) 0.006(4) -0.006(4)
C62 0.012(5) 0.028(6) 0.027(6) 0.009(5) 0.006(5) -0.006(5)
C63 0.016(5) 0.034(7) 0.032(7) 0.017(5) 0.013(5) 0.004(5)
C64 0.011(5) 0.026(6) 0.038(7) 0.016(5) 0.010(5) 0.007(4)
C65 0.006(4) 0.018(5) 0.015(5) 0.001(4) 0.004(4) -0.001(4)
C66 0.009(4) 0.016(5) 0.014(5) 0.004(4) 0.004(4) 0.002(4)
C67 0.010(4) 0.017(5) 0.008(5) 0.005(4) -0.001(4) 0.005(4)
C68 0.010(3) 0.016(4) 0.007(3) -0.004(3) 0.003(3) 0.001(3)
C69 0.004(4) 0.013(5) 0.017(5) -0.003(4) 0.004(4) 0.000(3)
C70 0.008(4) 0.010(5) 0.009(5) -0.001(3) 0.005(3) 0.003(3)
C71 0.003(4) 0.020(5) 0.008(5) 0.000(4) 0.001(3) 0.001(3)
C72 0.012(5) 0.021(5) 0.018(6) 0.003(4) 0.003(4) -0.004(4)
C73 0.017(5) 0.025(6) 0.026(6) 0.010(5) 0.007(5) -0.005(4)
C74 0.018(5) 0.022(6) 0.028(7) 0.009(5) 0.009(5) 0.001(4)
C75 0.004(4) 0.020(5) 0.012(5) 0.002(4) 0.003(4) 0.000(4)
C76 0.010(3) 0.016(4) 0.007(3) -0.004(3) 0.003(3) 0.001(3)
C77 0.012(4) 0.023(6) 0.009(4) 0.003(4) 0.007(4) 0.001(4)
C78 0.008(4) 0.023(6) 0.012(5) 0.006(4) 0.003(4) -0.001(4)
C79 0.013(4) 0.014(5) 0.012(4) 0.002(4) 0.004(4) 0.004(4)
C80 0.010(4) 0.018(6) 0.006(5) 0.004(4) -0.002(3) 0.000(4)
O101 0.014(4) 0.058(5) 0.052(5) 0.000(4) -0.006(3) 0.002(3)
C101 0.040(10) 0.055(10) 0.044(9) 0.008(7) 0.004(7) 0.013(8)
O102 0.014(4) 0.058(5) 0.052(5) 0.000(4) -0.006(3) 0.002(3)
C102 0.059(13) 0.081(14) 0.066(13) 0.017(10) 0.001(10) -0.007(11)
O103 0.044(7) 0.066(8) 0.075(9) 0.012(7) 0.036(7) 0.008(6)
C103 0.095(19) 0.11(2) 0.082(13) 0.025(13) 0.035(13) -0.007(16)
O104 0.085(11) 0.075(9) 0.070(10) 0.005(8) 0.043(9) 0.000(8)
C104 0.15(2) 0.074(11) 0.092(17) 0.021(12) 0.093(18) 0.010(14)
O105 0.146(18) 0.066(10) 0.104(13) 0.003(9) 0.078(13) 0.011(10)
C105 0.11(2) 0.072(13) 0.13(2) -0.031(14) 0.063(18) -0.009(13)
O106 0.47(7) 0.31(5) 0.40(6) 0.20(4) 0.24(6) 0.04(5)
C106 0.41(7) 0.35(6) 0.40(7) 0.25(5) 0.30(6) 0.10(5)
O107 0.060(11) 0.114(15) 0.154(19) -0.005(13) 0.058(12) -0.008(10)
O108 0.096(16) 0.106(15) 0.124(17) -0.009(13) 0.032(14) 0.024(12)
O109 0.105(16) 0.081(13) 0.21(3) 0.014(14) 0.085(17) 0.015(12)
O110 0.087(14) 0.137(19) 0.123(17) 0.019(16) 0.044(13) 0.016(13)
O111 0.49(6) 0.12(2) 0.24(4) -0.11(2) 0.22(4) -0.12(3)
O112 0.78(10) 0.21(4) 0.13(3) -0.08(2) 0.23(4) -0.21(5)

loop_
_atom_type_symbol
_atom_type_description
_atom_type_scat_dispersion_real
_atom_type_scat_dispersion_imag
_atom_type_scat_source
C C 0.0033 0.0016 'International Tables Vol C Tables 4.2.6.8 and 6.1.1.4'
H H 0.0000 0.0000 'International Tables Vol C Tables 4.2.6.8 and 6.1.1.4'
N N 0.0061 0.0033 'International Tables Vol C Tables 4.2.6.8 and 6.1.1.4'
Cl Cl 0.1484 0.1585 'International Tables Vol C Tables 4.2.6.8 and 6.1.1.4'
Fe Fe 0.3463 0.8444 'International Tables Vol C Tables 4.2.6.8 and 6.1.1.4'
O O 0.0106 0.0060 'International Tables Vol C Tables 4.2.6.8 and 6.1.1.4'

loop_
_geom_angle_atom_site_label_1
_geom_angle_atom_site_label_2
_geom_angle_atom_site_label_3
_geom_angle
_geom_angle_site_symmetry_1
_geom_angle_site_symmetry_3
_geom_angle_publ_flag
N2 Fe1 N6 177.0(4) . . ?
N2 Fe1 N7 95.8(4) . . ?
N6 Fe1 N7 81.3(4) . . ?
N2 Fe1 N5 101.8(4) . . ?
N6 Fe1 N5 81.0(4) . . ?
N7 Fe1 N5 162.3(4) . . ?
N2 Fe1 N3 81.0(4) . . ?
N6 Fe1 N3 98.1(4) . . ?
N7 Fe1 N3 90.3(4) . . ?
N5 Fe1 N3 91.8(4) . . ?
N2 Fe1 N1 81.3(4) . . ?
N6 Fe1 N1 99.6(4) . . ?
N7 Fe1 N1 91.6(4) . . ?
N5 Fe1 N1 91.7(4) . . ?
N3 Fe1 N1 162.3(4) . . ?
N4 Fe2 N8 177.8(4) 2_446 . ?
N4 Fe2 N12 87.8(3) 2_446 . ?
N8 Fe2 N12 94.1(3) . . ?
N4 Fe2 N16 90.1(3) 2_446 4_465 ?
N8 Fe2 N16 88.0(3) . 4_465 ?
N12 Fe2 N16 177.8(3) . 4_465 ?
N4 Fe2 Cl1 91.3(3) 2_446 . ?
N8 Fe2 Cl1 89.8(2) . . ?
N12 Fe2 Cl1 89.5(2) . . ?
N16 Fe2 Cl1 89.9(2) 4_465 . ?
N4 Fe2 Cl2 91.4(3) 2_446 . ?
N8 Fe2 Cl2 87.4(2) . . ?
N12 Fe2 Cl2 92.4(2) . . ?
N16 Fe2 Cl2 88.2(2) 4_465 . ?
Cl1 Fe2 Cl2 176.75(12) . . ?
N14 Fe3 N10 176.9(4) . . ?
N14 Fe3 N13 80.6(4) . . ?
N10 Fe3 N13 96.9(4) . . ?
N14 Fe3 N15 81.3(4) . . ?
N10 Fe3 N15 101.2(4) . . ?
N13 Fe3 N15 161.9(4) . . ?
N14 Fe3 N9 101.5(4) . . ?
N10 Fe3 N9 80.6(4) . . ?
N13 Fe3 N9 96.8(4) . . ?
N15 Fe3 N9 85.8(4) . . ?
N14 Fe3 N11 96.6(4) . . ?
N10 Fe3 N11 81.4(4) . . ?
N13 Fe3 N11 87.7(4) . . ?
N15 Fe3 N11 95.4(4) . . ?
N9 Fe3 N11 161.8(4) . . ?
O1 Fe4 Cl3 110.0(5) . . ?
O1 Fe4 Cl5 112.7(4) . . ?
Cl3 Fe4 Cl5 110.1(2) . . ?
O1 Fe4 Cl4 108.6(4) . . ?
Cl3 Fe4 Cl4 110.4(4) . . ?
Cl5 Fe4 Cl4 104.8(3) . . ?
O1 Fe5 Cl6 112.1(4) . . ?
O1 Fe5 Cl8 111.0(4) . . ?
Cl6 Fe5 Cl8 109.6(2) . . ?
O1 Fe5 Cl7 110.4(4) . . ?
Cl6 Fe5 Cl7 106.1(2) . . ?
Cl8 Fe5 Cl7 107.4(2) . . ?
O2 Fe6 Cl11 109.5(3) . . ?
O2 Fe6 Cl10 109.3(3) . . ?
Cl11 Fe6 Cl10 109.80(15) . . ?
O2 Fe6 Cl9 113.2(4) . . ?
Cl11 Fe6 Cl9 107.24(16) . . ?
Cl10 Fe6 Cl9 107.76(15) . . ?
O2 Fe7 Cl14 108.5(3) . . ?
O2 Fe7 Cl13 111.1(4) . . ?
Cl14 Fe7 Cl13 109.39(15) . . ?
O2 Fe7 Cl12 112.4(3) . . ?
Cl14 Fe7 Cl12 108.49(17) . . ?
Cl13 Fe7 Cl12 106.93(16) . . ?
Fe4 O1 Fe5 159.5(7) . . ?
Fe6 O2 Fe7 147.7(5) . . ?
C1 N1 C5 118.2(12) . . ?
C1 N1 Fe1 128.5(9) . . ?
C5 N1 Fe1 113.3(8) . . ?
C10 N2 C6 120.1(10) . . ?
C10 N2 Fe1 119.9(8) . . ?
C6 N2 Fe1 120.0(8) . . ?
C15 N3 C11 117.4(11) . . ?
C15 N3 Fe1 127.9(9) . . ?
C11 N3 Fe1 114.6(8) . . ?
C18 N4 C19 115.7(9) . . ?
C18 N4 Fe2 123.6(8) . 2_456 ?
C19 N4 Fe2 119.8(7) . 2_456 ?
C21 N5 C25 119.1(11) . . ?
C21 N5 Fe1 126.1(9) . . ?
C25 N5 Fe1 114.8(8) . . ?
C30 N6 C26 121.1(10) . . ?
C30 N6 Fe1 119.3(8) . . ?
C26 N6 Fe1 119.6(8) . . ?
C31 N7 C35 116.3(11) . . ?
C31 N7 Fe1 115.4(8) . . ?
C35 N7 Fe1 128.3(9) . . ?
C39 N8 C38 115.7(10) . . ?
C39 N8 Fe2 120.2(8) . . ?
C38 N8 Fe2 124.0(8) . . ?
C41 N9 C45 118.6(10) . . ?
C41 N9 Fe3 126.5(8) . . ?
C45 N9 Fe3 114.4(7) . . ?
C46 N10 C50 121.4(9) . . ?
C46 N10 Fe3 118.7(7) . . ?
C50 N10 Fe3 119.6(7) . . ?
C55 N11 C51 117.9(10) . . ?
C55 N11 Fe3 128.4(8) . . ?
C51 N11 Fe3 113.6(7) . . ?
C58 N12 C59 117.6(10) . . ?
C58 N12 Fe2 120.8(7) . . ?
C59 N12 Fe2 121.4(7) . . ?
C61 N13 C65 118.0(10) . . ?
C61 N13 Fe3 127.3(8) . . ?
C65 N13 Fe3 114.7(7) . . ?
C70 N14 C66 119.8(9) . . ?
C70 N14 Fe3 119.5(7) . . ?
C66 N14 Fe3 120.6(7) . . ?
C75 N15 C71 118.0(9) . . ?
C75 N15 Fe3 127.1(7) . . ?
C71 N15 Fe3 114.4(7) . . ?
C78 N16 C79 115.9(9) . . ?
C78 N16 Fe2 123.8(7) . 4_766 ?
C79 N16 Fe2 120.3(7) . 4_766 ?
N1 C1 C2 124.0(13) . . ?
N1 C1 H1A 118.0 . . ?
C2 C1 H1A 118.0 . . ?
C3 C2 C1 117.7(14) . . ?
C3 C2 H2A 121.2 . . ?
C1 C2 H2A 121.2 . . ?
C2 C3 C4 118.7(15) . . ?
C2 C3 H3A 120.7 . . ?
C4 C3 H3A 120.7 . . ?
C5 C4 C3 119.9(13) . . ?
C5 C4 H4A 120.1 . . ?
C3 C4 H4A 120.1 . . ?
N1 C5 C4 121.2(12) . . ?
N1 C5 C6 114.2(11) . . ?
C4 C5 C6 124.6(12) . . ?
N2 C6 C7 120.3(11) . . ?
N2 C6 C5 110.9(10) . . ?
C7 C6 C5 128.6(11) . . ?
C6 C7 C8 120.6(11) . . ?
C6 C7 H7A 119.7 . . ?
C8 C7 H7A 119.7 . . ?
C7 C8 C9 117.6(11) . . ?
C7 C8 C16 120.5(10) . . ?
C9 C8 C16 121.9(11) . . ?
C10 C9 C8 120.0(11) . . ?
C10 C9 H9A 120.0 . . ?
C8 C9 H9A 120.0 . . ?
N2 C10 C9 121.4(11) . . ?
N2 C10 C11 110.9(10) . . ?
C9 C10 C11 127.7(11) . . ?
N3 C11 C12 122.0(11) . . ?
N3 C11 C10 113.3(11) . . ?
C12 C11 C10 124.7(11) . . ?
C13 C12 C11 118.7(13) . . ?
C13 C12 H12A 120.6 . . ?
C11 C12 H12A 120.6 . . ?
C12 C13 C14 120.2(14) . . ?
C12 C13 H13A 119.9 . . ?
C14 C13 H13A 119.9 . . ?
C15 C14 C13 117.9(13) . . ?
C15 C14 H14A 121.0 . . ?
C13 C14 H14A 121.0 . . ?
N3 C15 C14 123.7(12) . . ?
N3 C15 H15A 118.1 . . ?
C14 C15 H15A 118.1 . . ?
C17 C16 C20 116.6(10) . . ?
C17 C16 C8 122.1(11) . . ?
C20 C16 C8 121.3(11) . . ?
C18 C17 C16 119.2(11) . . ?
C18 C17 H17A 120.4 . . ?
C16 C17 H17A 120.4 . . ?
N4 C18 C17 125.1(11) . . ?
N4 C18 H18A 117.5 . . ?
C17 C18 H18A 117.5 . . ?
C20 C19 N4 124.2(11) . . ?
C20 C19 H19A 117.9 . . ?
N4 C19 H19A 117.9 . . ?
C19 C20 C16 119.3(11) . . ?
C19 C20 H20A 120.4 . . ?
C16 C20 H20A 120.4 . . ?
N5 C21 C22 121.5(13) . . ?
N5 C21 H21A 119.3 . . ?
C22 C21 H21A 119.3 . . ?
C21 C22 C23 119.2(14) . . ?
C21 C22 H22A 120.4 . . ?
C23 C22 H22A 120.4 . . ?
C24 C23 C22 119.1(14) . . ?
C24 C23 H23A 120.4 . . ?
C22 C23 H23A 120.4 . . ?
C23 C24 C25 119.7(14) . . ?
C23 C24 H24A 120.1 . . ?
C25 C24 H24A 120.1 . . ?
N5 C25 C24 121.3(12) . . ?
N5 C25 C26 113.7(11) . . ?
C24 C25 C26 124.9(12) . . ?
N6 C26 C27 121.1(11) . . ?
N6 C26 C25 110.9(10) . . ?
C27 C26 C25 128.0(11) . . ?
C26 C27 C28 118.4(11) . . ?
C26 C27 H27A 120.8 . . ?
C28 C27 H27A 120.8 . . ?
C29 C28 C27 119.0(11) . . ?
C29 C28 C36 121.2(11) . . ?
C27 C28 C36 119.8(11) . . ?
C30 C29 C28 119.9(11) . . ?
C30 C29 H29A 120.1 . . ?
C28 C29 H29A 120.1 . . ?
N6 C30 C29 120.4(11) . . ?
N6 C30 C31 111.3(10) . . ?
C29 C30 C31 128.3(11) . . ?
C32 C31 N7 123.9(12) . . ?
C32 C31 C30 123.3(12) . . ?
N7 C31 C30 112.7(11) . . ?
C31 C32 C33 118.7(13) . . ?
C31 C32 H32A 120.7 . . ?
C33 C32 H32A 120.7 . . ?
C34 C33 C32 119.1(13) . . ?
C34 C33 H33A 120.4 . . ?
C32 C33 H33A 120.4 . . ?
C35 C34 C33 119.2(13) . . ?
C35 C34 H34A 120.4 . . ?
C33 C34 H34A 120.4 . . ?
C34 C35 N7 122.7(12) . . ?
C34 C35 H35A 118.7 . . ?
N7 C35 H35A 118.7 . . ?
C40 C36 C37 116.8(11) . . ?
C40 C36 C28 121.3(11) . . ?
C37 C36 C28 121.8(11) . . ?
C38 C37 C36 119.7(11) . . ?
C38 C37 H37A 120.1 . . ?
C36 C37 H37A 120.1 . . ?
N8 C38 C37 123.4(11) . . ?
N8 C38 H38A 118.3 . . ?
C37 C38 H38A 118.3 . . ?
N8 C39 C40 125.7(11) . . ?
N8 C39 H39A 117.1 . . ?
C40 C39 H39A 117.1 . . ?
C39 C40 C36 118.4(12) . . ?
C39 C40 H40A 120.8 . . ?
C36 C40 H40A 120.8 . . ?
N9 C41 C42 122.5(11) . . ?
N9 C41 H41A 118.8 . . ?
C42 C41 H41A 118.8 . . ?
C43 C42 C41 118.2(11) . . ?
C43 C42 H42A 120.9 . . ?
C41 C42 H42A 120.9 . . ?
C44 C43 C42 119.6(11) . . ?
C44 C43 H43A 120.2 . . ?
C42 C43 H43A 120.2 . . ?
C43 C44 C45 119.5(11) . . ?
C43 C44 H44A 120.2 . . ?
C45 C44 H44A 120.2 . . ?
N9 C45 C44 121.5(10) . . ?
N9 C45 C46 112.8(10) . . ?
C44 C45 C46 125.7(10) . . ?
N10 C46 C47 120.4(10) . . ?
N10 C46 C45 113.4(10) . . ?
C47 C46 C45 125.9(10) . . ?
C46 C47 C48 120.1(10) . . ?
C46 C47 H47A 119.9 . . ?
C48 C47 H47A 119.9 . . ?
C49 C48 C47 117.9(10) . . ?
C49 C48 C56 123.6(10) . . ?
C47 C48 C56 118.4(10) . . ?
C50 C49 C48 119.3(11) . . ?
C50 C49 H49A 120.3 . . ?
C48 C49 H49A 120.3 . . ?
N10 C50 C49 120.8(10) . . ?
N10 C50 C51 110.7(9) . . ?
C49 C50 C51 128.5(10) . . ?
N11 C51 C52 122.2(10) . . ?
N11 C51 C50 114.1(10) . . ?
C52 C51 C50 123.8(10) . . ?
C51 C52 C53 118.2(11) . . ?
C51 C52 H52A 120.9 . . ?
C53 C52 H52A 120.9 . . ?
C54 C53 C52 118.9(11) . . ?
C54 C53 H53A 120.6 . . ?
C52 C53 H53A 120.6 . . ?
C53 C54 C55 120.2(11) . . ?
C53 C54 H54A 119.9 . . ?
C55 C54 H54A 119.9 . . ?
N11 C55 C54 122.7(11) . . ?
N11 C55 H55A 118.6 . . ?
C54 C55 H55A 118.6 . . ?
C60 C56 C57 117.5(10) . . ?
C60 C56 C48 123.5(10) . . ?
C57 C56 C48 119.0(10) . . ?
C58 C57 C56 117.9(10) . . ?
C58 C57 H57A 121.0 . . ?
C56 C57 H57A 121.0 . . ?
N12 C58 C57 124.1(10) . . ?
N12 C58 H58A 118.0 . . ?
C57 C58 H58A 118.0 . . ?
N12 C59 C60 122.6(11) . . ?
N12 C59 H59A 118.7 . . ?
C60 C59 H59A 118.7 . . ?
C56 C60 C59 119.9(11) . . ?
C56 C60 H60A 120.1 . . ?
C59 C60 H60A 120.1 . . ?
N13 C61 C62 122.6(11) . . ?
N13 C61 H61A 118.7 . . ?
C62 C61 H61A 118.7 . . ?
C61 C62 C63 120.5(11) . . ?
C61 C62 H62A 119.7 . . ?
C63 C62 H62A 119.7 . . ?
C62 C63 C64 116.9(12) . . ?
C62 C63 H63A 121.5 . . ?
C64 C63 H63A 121.5 . . ?
C65 C64 C63 120.6(11) . . ?
C65 C64 H64A 119.7 . . ?
C63 C64 H64A 119.7 . . ?
N13 C65 C64 121.2(10) . . ?
N13 C65 C66 113.4(10) . . ?
C64 C65 C66 125.4(11) . . ?
N14 C66 C67 121.8(10) . . ?
N14 C66 C65 110.4(9) . . ?
C67 C66 C65 127.8(10) . . ?
C66 C67 C68 118.5(10) . . ?
C66 C67 H67A 120.8 . . ?
C68 C67 H67A 120.8 . . ?
C67 C68 C69 119.4(10) . . ?
C67 C68 C76 123.6(10) . . ?
C69 C68 C76 117.1(10) . . ?
C70 C69 C68 118.4(10) . . ?
C70 C69 H69A 120.8 . . ?
C68 C69 H69A 120.8 . . ?
N14 C70 C69 122.0(10) . . ?
N14 C70 C71 112.1(9) . . ?
C69 C70 C71 125.9(10) . . ?
N15 C71 C72 121.8(10) . . ?
N15 C71 C70 112.5(9) . . ?
C72 C71 C70 125.6(10) . . ?
C71 C72 C73 119.7(11) . . ?
C71 C72 H72A 120.2 . . ?
C73 C72 H72A 120.2 . . ?
C74 C73 C72 119.2(11) . . ?
C74 C73 H73A 120.4 . . ?
C72 C73 H73A 120.4 . . ?
C73 C74 C75 118.7(11) . . ?
C73 C74 H74A 120.7 . . ?
C75 C74 H74A 120.7 . . ?
N15 C75 C74 122.5(10) . . ?
N15 C75 H75A 118.7 . . ?
C74 C75 H75A 118.7 . . ?
C80 C76 C77 116.8(10) . . ?
C80 C76 C68 120.2(10) . . ?
C77 C76 C68 123.1(10) . . ?
C78 C77 C76 118.3(10) . . ?
C78 C77 H77A 120.9 . . ?
C76 C77 H77A 120.9 . . ?
N16 C78 C77 125.1(10) . . ?
N16 C78 H78A 117.5 . . ?
C77 C78 H78A 117.5 . . ?
C80 C79 N16 122.6(10) . . ?
C80 C79 H79A 118.7 . . ?
N16 C79 H79A 118.7 . . ?
C79 C80 C76 121.3(10) . . ?
C79 C80 H80A 119.4 . . ?
C76 C80 H80A 119.4 . . ?
C101 O101 H101 109.5 . . ?
O101 C101 H10A 109.5 . . ?
O101 C101 H10B 109.5 . . ?
H10A C101 H10B 109.5 . . ?
O101 C101 H10C 109.5 . . ?
H10A C101 H10C 109.5 . . ?
H10B C101 H10C 109.5 . . ?
C102 O102 H102 109.5 . . ?
O102 C102 H10D 109.5 . . ?
O102 C102 H10E 109.5 . . ?
H10D C102 H10E 109.5 . . ?
O102 C102 H10F 109.5 . . ?
H10D C102 H10F 109.5 . . ?
H10E C102 H10F 109.5 . . ?
C103 O103 H103 109.5 . . ?
O103 C103 H10G 109.5 . . ?
O103 C103 H10H 109.5 . . ?
H10G C103 H10H 109.5 . . ?
O103 C103 H10I 109.5 . . ?
H10G C103 H10I 109.5 . . ?
H10H C103 H10I 109.5 . . ?
C104 O104 H104 109.5 . . ?
O104 C104 H10J 109.5 . . ?
O104 C104 H10K 109.5 . . ?
H10J C104 H10K 109.5 . . ?
O104 C104 H10L 109.5 . . ?
H10J C104 H10L 109.5 . . ?
H10K C104 H10L 109.5 . . ?
C105 O105 H105 109.5 . . ?
O105 C105 H10M 109.5 . . ?
O105 C105 H10N 109.5 . . ?
H10M C105 H10N 109.5 . . ?
O105 C105 H10O 109.5 . . ?
H10M C105 H10O 109.5 . . ?
H10N C105 H10O 109.5 . . ?
C106 O106 H106 109.5 . . ?
O106 C106 H10P 109.5 . . ?
O106 C106 H10Q 109.5 . . ?
H10P C106 H10Q 109.5 . . ?
O106 C106 H10R 109.5 . . ?
H10P C106 H10R 109.5 . . ?
H10Q C106 H10R 109.5 . . ?
H7B O107 H7C 105(3) . . ?
H8A O108 H8B 106(3) . . ?
H9B O109 H9C 105(3) . . ?
H10S O110 H10T 106(3) . . ?
H11A O111 H11B 105.8(3) . . ?
H12B O112 H12C 105.8(3) . . ?

loop_
_geom_bond_atom_site_label_1
_geom_bond_atom_site_label_2
_geom_bond_distance
_geom_bond_site_symmetry_2
_geom_bond_publ_flag
Fe1 N2 1.869(10) . ?
Fe1 N6 1.885(9) . ?
Fe1 N7 1.949(11) . ?
Fe1 N5 1.976(11) . ?
Fe1 N3 1.987(11) . ?
Fe1 N1 1.991(11) . ?
Fe2 N4 2.226(9) 2_446 ?
Fe2 N8 2.231(9) . ?
Fe2 N12 2.316(9) . ?
Fe2 N16 2.320(9) 4_465 ?
Fe2 Cl1 2.390(3) . ?
Fe2 Cl2 2.415(3) . ?
Fe3 N14 1.873(9) . ?
Fe3 N10 1.895(9) . ?
Fe3 N13 1.969(9) . ?
Fe3 N15 1.986(9) . ?
Fe3 N9 1.994(9) . ?
Fe3 N11 1.998(10) . ?
Fe4 O1 1.730(12) . ?
Fe4 Cl3 2.182(7) . ?
Fe4 Cl5 2.198(5) . ?
Fe4 Cl4 2.264(7) . ?
Fe5 O1 1.797(12) . ?
Fe5 Cl6 2.184(5) . ?
Fe5 Cl8 2.235(5) . ?
Fe5 Cl7 2.240(5) . ?
Fe6 O2 1.763(9) . ?
Fe6 Cl11 2.217(4) . ?
Fe6 Cl10 2.229(4) . ?
Fe6 Cl9 2.231(4) . ?
Fe7 O2 1.793(9) . ?
Fe7 Cl14 2.210(4) . ?
Fe7 Cl13 2.216(4) . ?
Fe7 Cl12 2.225(4) . ?
N1 C1 1.322(17) . ?
N1 C5 1.370(16) . ?
N2 C10 1.350(15) . ?
N2 C6 1.358(15) . ?
N3 C15 1.346(16) . ?
N3 C11 1.347(15) . ?
N4 C18 1.341(15) . ?
N4 C19 1.371(15) . ?
N5 C21 1.354(17) . ?
N5 C25 1.358(16) . ?
N6 C30 1.353(16) . ?
N6 C26 1.357(16) . ?
N7 C31 1.372(16) . ?
N7 C35 1.380(16) . ?
N8 C39 1.322(15) . ?
N8 C38 1.359(15) . ?
N9 C41 1.347(15) . ?
N9 C45 1.360(14) . ?
N10 C46 1.330(14) . ?
N10 C50 1.355(15) . ?
N11 C55 1.332(15) . ?
N11 C51 1.370(14) . ?
N12 C58 1.327(14) . ?
N12 C59 1.336(15) . ?
N13 C61 1.352(14) . ?
N13 C65 1.378(14) . ?
N14 C70 1.342(14) . ?
N14 C66 1.357(14) . ?
N15 C75 1.344(14) . ?
N15 C71 1.364(14) . ?
N16 C78 1.348(14) . ?
N16 C79 1.375(14) . ?
C1 C2 1.40(2) . ?
C1 H1A 0.9500 . ?
C2 C3 1.38(2) . ?
C2 H2A 0.9500 . ?
C3 C4 1.41(2) . ?
C3 H3A 0.9500 . ?
C4 C5 1.372(19) . ?
C4 H4A 0.9500 . ?
C5 C6 1.468(17) . ?
C6 C7 1.377(17) . ?
C7 C8 1.395(16) . ?
C7 H7A 0.9500 . ?
C8 C9 1.400(16) . ?
C8 C16 1.468(16) . ?
C9 C10 1.368(16) . ?
C9 H9A 0.9500 . ?
C10 C11 1.488(16) . ?
C11 C12 1.393(19) . ?
C12 C13 1.353(19) . ?
C12 H12A 0.9500 . ?
C13 C14 1.39(2) . ?
C13 H13A 0.9500 . ?
C14 C15 1.36(2) . ?
C14 H14A 0.9500 . ?
C15 H15A 0.9500 . ?
C16 C17 1.404(17) . ?
C16 C20 1.433(16) . ?
C17 C18 1.375(16) . ?
C17 H17A 0.9500 . ?
C18 H18A 0.9500 . ?
C19 C20 1.359(16) . ?
C19 H19A 0.9500 . ?
C20 H20A 0.9500 . ?
C21 C22 1.38(2) . ?
C21 H21A 0.9500 . ?
C22 C23 1.39(2) . ?
C22 H22A 0.9500 . ?
C23 C24 1.38(2) . ?
C23 H23A 0.9500 . ?
C24 C25 1.377(19) . ?
C24 H24A 0.9500 . ?
C25 C26 1.479(17) . ?
C26 C27 1.373(17) . ?
C27 C28 1.429(17) . ?
C27 H27A 0.9500 . ?
C28 C29 1.383(17) . ?
C28 C36 1.467(16) . ?
C29 C30 1.381(17) . ?
C29 H29A 0.9500 . ?
C30 C31 1.477(17) . ?
C31 C32 1.355(19) . ?
C32 C33 1.41(2) . ?
C32 H32A 0.9500 . ?
C33 C34 1.38(2) . ?
C33 H33A 0.9500 . ?
C34 C35 1.38(2) . ?
C34 H34A 0.9500 . ?
C35 H35A 0.9500 . ?
C36 C40 1.401(17) . ?
C36 C37 1.403(17) . ?
C37 C38 1.380(17) . ?
C37 H37A 0.9500 . ?
C38 H38A 0.9500 . ?
C39 C40 1.382(17) . ?
C39 H39A 0.9500 . ?
C40 H40A 0.9500 . ?
C41 C42 1.395(17) . ?
C41 H41A 0.9500 . ?
C42 C43 1.388(17) . ?
C42 H42A 0.9500 . ?
C43 C44 1.380(17) . ?
C43 H43A 0.9500 . ?
C44 C45 1.383(16) . ?
C44 H44A 0.9500 . ?
C45 C46 1.459(16) . ?
C46 C47 1.370(15) . ?
C47 C48 1.421(16) . ?
C47 H47A 0.9500 . ?
C48 C49 1.386(16) . ?
C48 C56 1.485(15) . ?
C49 C50 1.386(15) . ?
C49 H49A 0.9500 . ?
C50 C51 1.500(15) . ?
C51 C52 1.392(16) . ?
C52 C53 1.403(16) . ?
C52 H52A 0.9500 . ?
C53 C54 1.362(17) . ?
C53 H53A 0.9500 . ?
C54 C55 1.379(17) . ?
C54 H54A 0.9500 . ?
C55 H55A 0.9500 . ?
C56 C60 1.369(16) . ?
C56 C57 1.421(15) . ?
C57 C58 1.382(16) . ?
C57 H57A 0.9500 . ?
C58 H58A 0.9500 . ?
C59 C60 1.393(16) . ?
C59 H59A 0.9500 . ?
C60 H60A 0.9500 . ?
C61 C62 1.371(17) . ?
C61 H61A 0.9500 . ?
C62 C63 1.396(18) . ?
C62 H62A 0.9500 . ?
C63 C64 1.401(18) . ?
C63 H63A 0.9500 . ?
C64 C65 1.379(17) . ?
C64 H64A 0.9500 . ?
C65 C66 1.466(16) . ?
C66 C67 1.394(15) . ?
C67 C68 1.399(16) . ?
C67 H67A 0.9500 . ?
C68 C69 1.407(16) . ?
C68 C76 1.476(15) . ?
C69 C70 1.394(15) . ?
C69 H69A 0.9500 . ?
C70 C71 1.486(15) . ?
C71 C72 1.375(16) . ?
C72 C73 1.386(17) . ?
C72 H72A 0.9500 . ?
C73 C74 1.371(18) . ?
C73 H73A 0.9500 . ?
C74 C75 1.398(16) . ?
C74 H74A 0.9500 . ?
C75 H75A 0.9500 . ?
C76 C80 1.399(16) . ?
C76 C77 1.414(16) . ?
C77 C78 1.375(16) . ?
C77 H77A 0.9500 . ?
C78 H78A 0.9500 . ?
C79 C80 1.357(16) . ?
C79 H79A 0.9500 . ?
C80 H80A 0.9500 . ?
O101 C101 1.414(10) . ?
O101 H101 0.8400 . ?
C101 H10A 0.9800 . ?
C101 H10B 0.9800 . ?
C101 H10C 0.9800 . ?
O102 C102 1.414(10) . ?
O102 H102 0.8400 . ?
C102 H10D 0.9800 . ?
C102 H10E 0.9800 . ?
C102 H10F 0.9800 . ?
O103 C103 1.414(10) . ?
O103 H103 0.8400 . ?
C103 H10G 0.9800 . ?
C103 H10H 0.9800 . ?
C103 H10I 0.9800 . ?
O104 C104 1.414(10) . ?
O104 H104 0.8400 . ?
C104 H10J 0.9800 . ?
C104 H10K 0.9800 . ?
C104 H10L 0.9800 . ?
O105 C105 1.414(10) . ?
O105 H105 0.8400 . ?
C105 H10M 0.9800 . ?
C105 H10N 0.9800 . ?
C105 H10O 0.9800 . ?
O106 C106 1.414(10) . ?
O106 H106 0.8400 . ?
C106 H10P 0.9800 . ?
C106 H10Q 0.9800 . ?
C106 H10R 0.9800 . ?
O107 H7B 0.842(10) . ?
O107 H7C 0.840(11) . ?
O108 H8A 0.841(10) . ?
O108 H8B 0.841(11) . ?
O109 H9B 0.842(11) . ?
O109 H9C 0.842(10) . ?
O110 H10S 0.841(10) . ?
O110 H10T 0.841(10) . ?
O111 H11A 0.8400(11) . ?
O111 H11B 0.8400(12) . ?
O112 H12B 0.8400(11) . ?
O112 H12C 0.8400(11) . ?

loop_
_geom_hbond_atom_site_label_D
_geom_hbond_atom_site_label_H
_geom_hbond_atom_site_label_A
_geom_hbond_distance_DH
_geom_hbond_distance_HA
_geom_hbond_distance_DA
_geom_hbond_angle_DHA
_geom_hbond_site_symmetry_A
_geom_hbond_publ_flag
O108 H8A O104 0.841(10) 1.95(13) 2.69(3) 146(23) . yes
O108 H8B O105 0.841(11) 2.08(15) 2.80(3) 143(21) . yes
O109 H9B O106 0.842(11) 2.3(2) 2.79(3) 118(19) 1_455 yes
O109 H9C O107 0.842(10) 1.77(4) 2.61(3) 174(24) . yes
O110 H10T O108 0.841(10) 2.2(2) 2.78(3) 123(20) 1_455 yes
O110 H10T O108 0.841(10) 2.4(2) 2.78(3) 110(20) 3_466 yes
O111 H11A O106 0.8400(11) 2.39(2) 2.69(3) 102(2) . yes
O111 H11B O112 0.8400(12) 2.27(3) 2.71(3) 112(2) . yes
O112 H12C O111 0.8400(11) 2.11(3) 2.71(3) 128(3) . yes
O101 H101 Cl4 0.84 2.38 3.207(13) 169.4 3_666 yes
O102 H102 O111 0.84 2.04 2.79(2) 148.5 3_667 yes
O103 H103 O107 0.84 1.94 2.78(2) 175.6 . yes
O104 H104 O103 0.84 1.90 2.71(2) 161.5 3_466 yes
O105 H105 O106 0.84 1.98 2.79(3) 161.9 . yes
O106 H106 O111 0.84 2.06 2.69(3) 131.4 . yes

loop_
_geom_torsion_atom_site_label_1
_geom_torsion_atom_site_label_2
_geom_torsion_atom_site_label_3
_geom_torsion_atom_site_label_4
_geom_torsion
_geom_torsion_site_symmetry_1
_geom_torsion_site_symmetry_2
_geom_torsion_site_symmetry_3
_geom_torsion_site_symmetry_4
_geom_torsion_publ_flag
Cl3 Fe4 O1 Fe5 63(2) . . . . ?
Cl5 Fe4 O1 Fe5 -174(2) . . . . ?
Cl4 Fe4 O1 Fe5 -58(2) . . . . ?
Cl6 Fe5 O1 Fe4 91(2) . . . . ?
Cl8 Fe5 O1 Fe4 -146(2) . . . . ?
Cl7 Fe5 O1 Fe4 -27(2) . . . . ?
Cl11 Fe6 O2 Fe7 -13.3(13) . . . . ?
Cl10 Fe6 O2 Fe7 -133.7(11) . . . . ?
Cl9 Fe6 O2 Fe7 106.2(11) . . . . ?
Cl14 Fe7 O2 Fe6 23.6(13) . . . . ?
Cl13 Fe7 O2 Fe6 -96.7(12) . . . . ?
Cl12 Fe7 O2 Fe6 143.5(11) . . . . ?
N7 Fe1 N2 C10 85.0(9) . . . . ?
N5 Fe1 N2 C10 -94.4(9) . . . . ?
N3 Fe1 N2 C10 -4.4(9) . . . . ?
N1 Fe1 N2 C10 175.7(9) . . . . ?
N7 Fe1 N2 C6 -92.8(9) . . . . ?
N5 Fe1 N2 C6 87.9(9) . . . . ?
N3 Fe1 N2 C6 177.8(9) . . . . ?
N1 Fe1 N2 C6 -2.1(9) . . . . ?
N7 Fe1 N6 C30 0.0(9) . . . . ?
N5 Fe1 N6 C30 179.6(10) . . . . ?
N3 Fe1 N6 C30 89.1(9) . . . . ?
N1 Fe1 N6 C30 -90.2(9) . . . . ?
N7 Fe1 N6 C26 -177.8(10) . . . . ?
N5 Fe1 N6 C26 1.8(9) . . . . ?
N3 Fe1 N6 C26 -88.7(9) . . . . ?
N1 Fe1 N6 C26 92.0(9) . . . . ?
N13 Fe3 N10 C46 94.9(8) . . . . ?
N15 Fe3 N10 C46 -84.6(8) . . . . ?
N9 Fe3 N10 C46 -0.9(8) . . . . ?
N11 Fe3 N10 C46 -178.4(9) . . . . ?
N13 Fe3 N10 C50 -78.9(8) . . . . ?
N15 Fe3 N10 C50 101.5(8) . . . . ?
N9 Fe3 N10 C50 -174.7(9) . . . . ?
N11 Fe3 N10 C50 7.7(8) . . . . ?
N13 Fe3 N14 C70 -179.1(9) . . . . ?
N15 Fe3 N14 C70 -0.2(8) . . . . ?
N9 Fe3 N14 C70 -84.0(8) . . . . ?
N11 Fe3 N14 C70 94.3(8) . . . . ?
N13 Fe3 N14 C66 5.8(9) . . . . ?
N15 Fe3 N14 C66 -175.2(9) . . . . ?
N9 Fe3 N14 C66 100.9(9) . . . . ?
N11 Fe3 N14 C66 -80.8(9) . . . . ?
C5 N1 C1 C2 -2(2) . . . . ?
Fe1 N1 C1 C2 -179.3(12) . . . . ?
N1 C1 C2 C3 4(2) . . . . ?
C1 C2 C3 C4 -1(3) . . . . ?
C2 C3 C4 C5 -4(2) . . . . ?
C1 N1 C5 C4 -3.6(19) . . . . ?
Fe1 N1 C5 C4 174.0(11) . . . . ?
C1 N1 C5 C6 176.8(12) . . . . ?
Fe1 N1 C5 C6 -5.6(13) . . . . ?
C3 C4 C5 N1 7(2) . . . . ?
C3 C4 C5 C6 -173.6(14) . . . . ?
C10 N2 C6 C7 -3.2(17) . . . . ?
Fe1 N2 C6 C7 174.6(9) . . . . ?
C10 N2 C6 C5 -178.1(10) . . . . ?
Fe1 N2 C6 C5 -0.3(13) . . . . ?
N1 C5 C6 N2 4.0(15) . . . . ?
C4 C5 C6 N2 -175.6(13) . . . . ?
N1 C5 C6 C7 -170.4(12) . . . . ?
C4 C5 C6 C7 10(2) . . . . ?
N2 C6 C7 C8 -0.7(18) . . . . ?
C5 C6 C7 C8 173.2(12) . . . . ?
C6 C7 C8 C9 3.4(18) . . . . ?
C6 C7 C8 C16 -179.0(11) . . . . ?
C7 C8 C9 C10 -2.4(18) . . . . ?
C16 C8 C9 C10 -180.0(11) . . . . ?
C6 N2 C10 C9 4.3(17) . . . . ?
Fe1 N2 C10 C9 -173.5(9) . . . . ?
C6 N2 C10 C11 -176.0(10) . . . . ?
Fe1 N2 C10 C11 6.2(13) . . . . ?
C8 C9 C10 N2 -1.4(18) . . . . ?
C8 C9 C10 C11 178.9(11) . . . . ?
C15 N3 C11 C12 -1.2(17) . . . . ?
Fe1 N3 C11 C12 -179.2(10) . . . . ?
C15 N3 C11 C10 179.4(10) . . . . ?
Fe1 N3 C11 C10 1.5(12) . . . . ?
N2 C10 C11 N3 -4.7(14) . . . . ?
C9 C10 C11 N3 175.0(11) . . . . ?
N2 C10 C11 C12 176.0(12) . . . . ?
C9 C10 C11 C12 -4(2) . . . . ?
N3 C11 C12 C13 1(2) . . . . ?
C10 C11 C12 C13 -179.8(13) . . . . ?
C11 C12 C13 C14 0(2) . . . . ?
C12 C13 C14 C15 -1(2) . . . . ?
C11 N3 C15 C14 0.5(19) . . . . ?
Fe1 N3 C15 C14 178.1(11) . . . . ?
C13 C14 C15 N3 0(2) . . . . ?
C7 C8 C16 C17 -148.6(12) . . . . ?
C9 C8 C16 C17 28.9(18) . . . . ?
C7 C8 C16 C20 30.5(18) . . . . ?
C9 C8 C16 C20 -152.0(12) . . . . ?
C20 C16 C17 C18 -3.7(18) . . . . ?
C8 C16 C17 C18 175.5(11) . . . . ?
C19 N4 C18 C17 1.0(17) . . . . ?
Fe2 N4 C18 C17 -167.9(9) 2_456 . . . ?
C16 C17 C18 N4 1.6(18) . . . . ?
C18 N4 C19 C20 -1.5(17) . . . . ?
Fe2 N4 C19 C20 167.8(9) 2_456 . . . ?
N4 C19 C20 C16 -0.6(19) . . . . ?
C17 C16 C20 C19 3.2(18) . . . . ?
C8 C16 C20 C19 -176.0(11) . . . . ?
C25 N5 C21 C22 0(2) . . . . ?
Fe1 N5 C21 C22 -178.0(13) . . . . ?
N5 C21 C22 C23 0(3) . . . . ?
C21 C22 C23 C24 2(3) . . . . ?
C22 C23 C24 C25 -3(3) . . . . ?
C21 N5 C25 C24 -2(2) . . . . ?
Fe1 N5 C25 C24 176.9(12) . . . . ?
C21 N5 C25 C26 -177.6(12) . . . . ?
Fe1 N5 C25 C26 0.8(14) . . . . ?
C23 C24 C25 N5 3(2) . . . . ?
C23 C24 C25 C26 178.5(15) . . . . ?
C30 N6 C26 C27 -2.7(18) . . . . ?
Fe1 N6 C26 C27 175.1(9) . . . . ?
C30 N6 C26 C25 -179.5(11) . . . . ?
Fe1 N6 C26 C25 -1.8(14) . . . . ?
N5 C25 C26 N6 0.5(16) . . . . ?
C24 C25 C26 N6 -175.4(14) . . . . ?
N5 C25 C26 C27 -176.1(13) . . . . ?
C24 C25 C26 C27 8(2) . . . . ?
N6 C26 C27 C28 2.7(19) . . . . ?
C25 C26 C27 C28 178.9(12) . . . . ?
C26 C27 C28 C29 0.8(19) . . . . ?
C26 C27 C28 C36 -179.4(12) . . . . ?
C27 C28 C29 C30 -4.3(19) . . . . ?
C36 C28 C29 C30 175.9(12) . . . . ?
C26 N6 C30 C29 -0.9(18) . . . . ?
Fe1 N6 C30 C29 -178.7(9) . . . . ?
C26 N6 C30 C31 177.7(11) . . . . ?
Fe1 N6 C30 C31 -0.1(14) . . . . ?
C28 C29 C30 N6 4.4(18) . . . . ?
C28 C29 C30 C31 -174.0(12) . . . . ?
C35 N7 C31 C32 -2.1(19) . . . . ?
Fe1 N7 C31 C32 178.1(11) . . . . ?
C35 N7 C31 C30 179.6(11) . . . . ?
Fe1 N7 C31 C30 -0.2(14) . . . . ?
N6 C30 C31 C32 -178.1(13) . . . . ?
C29 C30 C31 C32 0(2) . . . . ?
N6 C30 C31 N7 0.1(15) . . . . ?
C29 C30 C31 N7 178.6(12) . . . . ?
N7 C31 C32 C33 1(2) . . . . ?
C30 C31 C32 C33 179.3(13) . . . . ?
C31 C32 C33 C34 1(2) . . . . ?
C32 C33 C34 C35 -2(2) . . . . ?
C33 C34 C35 N7 1(2) . . . . ?
C31 N7 C35 C34 1(2) . . . . ?
Fe1 N7 C35 C34 -179.5(11) . . . . ?
C29 C28 C36 C40 43.7(19) . . . . ?
C27 C28 C36 C40 -136.2(13) . . . . ?
C29 C28 C36 C37 -134.1(13) . . . . ?
C27 C28 C36 C37 46.1(18) . . . . ?
C40 C36 C37 C38 -4.1(19) . . . . ?
C28 C36 C37 C38 173.8(12) . . . . ?
C39 N8 C38 C37 -1.4(18) . . . . ?
Fe2 N8 C38 C37 -177.9(9) . . . . ?
C36 C37 C38 N8 4(2) . . . . ?
C38 N8 C39 C40 -1.0(19) . . . . ?
Fe2 N8 C39 C40 175.7(10) . . . . ?
N8 C39 C40 C36 1(2) . . . . ?
C37 C36 C40 C39 1.9(19) . . . . ?
C28 C36 C40 C39 -175.9(12) . . . . ?
C45 N9 C41 C42 3.9(17) . . . . ?
Fe3 N9 C41 C42 175.0(9) . . . . ?
N9 C41 C42 C43 -1.9(19) . . . . ?
C41 C42 C43 C44 0.7(19) . . . . ?
C42 C43 C44 C45 -1.6(19) . . . . ?
C41 N9 C45 C44 -4.8(16) . . . . ?
Fe3 N9 C45 C44 -176.9(9) . . . . ?
C41 N9 C45 C46 176.0(10) . . . . ?
Fe3 N9 C45 C46 3.9(12) . . . . ?
C43 C44 C45 N9 3.7(17) . . . . ?
C43 C44 C45 C46 -177.2(11) . . . . ?
C50 N10 C46 C47 1.9(16) . . . . ?
Fe3 N10 C46 C47 -171.8(8) . . . . ?
C50 N10 C46 C45 176.9(10) . . . . ?
Fe3 N10 C46 C45 3.2(12) . . . . ?
N9 C45 C46 N10 -4.5(14) . . . . ?
C44 C45 C46 N10 176.3(11) . . . . ?
N9 C45 C46 C47 170.1(11) . . . . ?
C44 C45 C46 C47 -9.0(19) . . . . ?
N10 C46 C47 C48 -0.6(16) . . . . ?
C45 C46 C47 C48 -174.9(10) . . . . ?
C46 C47 C48 C49 -1.4(16) . . . . ?
C46 C47 C48 C56 174.8(10) . . . . ?
C47 C48 C49 C50 2.1(16) . . . . ?
C56 C48 C49 C50 -173.9(10) . . . . ?
C46 N10 C50 C49 -1.2(16) . . . . ?
Fe3 N10 C50 C49 172.5(8) . . . . ?
C46 N10 C50 C51 178.5(9) . . . . ?
Fe3 N10 C50 C51 -7.8(12) . . . . ?
C48 C49 C50 N10 -0.9(17) . . . . ?
C48 C49 C50 C51 179.5(11) . . . . ?
C55 N11 C51 C52 -1.6(16) . . . . ?
Fe3 N11 C51 C52 -178.5(9) . . . . ?
C55 N11 C51 C50 -179.9(10) . . . . ?
Fe3 N11 C51 C50 3.1(12) . . . . ?
N10 C50 C51 N11 2.6(13) . . . . ?
C49 C50 C51 N11 -177.7(11) . . . . ?
N10 C50 C51 C52 -175.8(11) . . . . ?
C49 C50 C51 C52 3.9(19) . . . . ?
N11 C51 C52 C53 0.9(18) . . . . ?
C50 C51 C52 C53 179.2(11) . . . . ?
C51 C52 C53 C54 0.0(18) . . . . ?
C52 C53 C54 C55 -0.2(19) . . . . ?
C51 N11 C55 C54 1.3(17) . . . . ?
Fe3 N11 C55 C54 177.7(9) . . . . ?
C53 C54 C55 N11 -0.5(19) . . . . ?
C49 C48 C56 C60 -36.4(17) . . . . ?
C47 C48 C56 C60 147.7(12) . . . . ?
C49 C48 C56 C57 143.9(12) . . . . ?
C47 C48 C56 C57 -32.0(15) . . . . ?
C60 C56 C57 C58 -3.9(17) . . . . ?
C48 C56 C57 C58 175.9(11) . . . . ?
C59 N12 C58 C57 4.8(18) . . . . ?
Fe2 N12 C58 C57 -171.3(9) . . . . ?
C56 C57 C58 N12 -1.6(18) . . . . ?
C58 N12 C59 C60 -2.5(17) . . . . ?
Fe2 N12 C59 C60 173.6(9) . . . . ?
C57 C56 C60 C59 6.0(17) . . . . ?
C48 C56 C60 C59 -173.8(11) . . . . ?
N12 C59 C60 C56 -2.9(19) . . . . ?
C65 N13 C61 C62 -2.0(18) . . . . ?
Fe3 N13 C61 C62 -178.6(10) . . . . ?
N13 C61 C62 C63 0(2) . . . . ?
C61 C62 C63 C64 0(2) . . . . ?
C62 C63 C64 C65 2(2) . . . . ?
C61 N13 C65 C64 4.2(17) . . . . ?
Fe3 N13 C65 C64 -178.8(10) . . . . ?
C61 N13 C65 C66 -175.7(10) . . . . ?
Fe3 N13 C65 C66 1.3(12) . . . . ?
C63 C64 C65 N13 -4(2) . . . . ?
C63 C64 C65 C66 175.4(13) . . . . ?
C70 N14 C66 C67 -3.5(17) . . . . ?
Fe3 N14 C66 C67 171.5(9) . . . . ?
C70 N14 C66 C65 178.5(9) . . . . ?
Fe3 N14 C66 C65 -6.5(13) . . . . ?
N13 C65 C66 N14 2.9(14) . . . . ?
C64 C65 C66 N14 -176.9(12) . . . . ?
N13 C65 C66 C67 -174.9(11) . . . . ?
C64 C65 C66 C67 5(2) . . . . ?
N14 C66 C67 C68 1.8(17) . . . . ?
C65 C66 C67 C68 179.4(11) . . . . ?
C66 C67 C68 C69 2.6(16) . . . . ?
C66 C67 C68 C76 -175.9(10) . . . . ?
C67 C68 C69 C70 -5.1(16) . . . . ?
C76 C68 C69 C70 173.4(10) . . . . ?
C66 N14 C70 C69 0.8(16) . . . . ?
Fe3 N14 C70 C69 -174.3(8) . . . . ?
C66 N14 C70 C71 177.7(10) . . . . ?
Fe3 N14 C70 C71 2.6(12) . . . . ?
C68 C69 C70 N14 3.5(16) . . . . ?
C68 C69 C70 C71 -173.0(10) . . . . ?
C75 N15 C71 C72 -0.5(16) . . . . ?
Fe3 N15 C71 C72 -173.2(9) . . . . ?
C75 N15 C71 C70 177.3(9) . . . . ?
Fe3 N15 C71 C70 4.5(12) . . . . ?
N14 C70 C71 N15 -4.6(13) . . . . ?
C69 C70 C71 N15 172.2(10) . . . . ?
N14 C70 C71 C72 173.1(11) . . . . ?
C69 C70 C71 C72 -10.2(18) . . . . ?
N15 C71 C72 C73 -1.9(18) . . . . ?
C70 C71 C72 C73 -179.3(11) . . . . ?
C71 C72 C73 C74 2(2) . . . . ?
C72 C73 C74 C75 0(2) . . . . ?
C71 N15 C75 C74 2.7(17) . . . . ?
Fe3 N15 C75 C74 174.4(9) . . . . ?
C73 C74 C75 N15 -2.5(19) . . . . ?
C67 C68 C76 C80 146.8(11) . . . . ?
C69 C68 C76 C80 -31.6(15) . . . . ?
C67 C68 C76 C77 -33.4(17) . . . . ?
C69 C68 C76 C77 148.1(11) . . . . ?
C80 C76 C77 C78 2.4(16) . . . . ?
C68 C76 C77 C78 -177.3(11) . . . . ?
C79 N16 C78 C77 -4.0(17) . . . . ?
Fe2 N16 C78 C77 173.8(9) 4_766 . . . ?
C76 C77 C78 N16 0.9(18) . . . . ?
C78 N16 C79 C80 3.8(16) . . . . ?
Fe2 N16 C79 C80 -174.1(8) 4_766 . . . ?
N16 C79 C80 C76 -0.6(18) . . . . ?
C77 C76 C80 C79 -2.6(17) . . . . ?
C68 C76 C80 C79 177.2(10) . . . . ?

loop_
_platon_squeeze_void_nr
_platon_squeeze_void_average_x
_platon_squeeze_void_average_y
_platon_squeeze_void_average_z
_platon_squeeze_void_volume
_platon_squeeze_void_count_electrons
_platon_squeeze_void_content
1 0.000 0.000 0.500 559 185 ' '
2 0.046 0.156 0.786 11 3 ' '
3 0.500 0.500 1.000 559 185 ' '
4 0.178 0.584 0.733 6 3 ' '
5 0.322 0.084 0.767 6 3 ' '
6 0.454 0.656 0.714 11 4 ' '
7 0.546 0.344 0.286 11 3 ' '
8 0.677 0.916 0.233 6 3 ' '
9 0.822 0.416 0.267 6 3 ' '
10 0.954 0.844 0.214 11 4 ' '
